data_1010413
loop_
_publ_author_name
'Wooster, W A'
'Wooster, N'

_publ_section_title 'Crystal Structure of Chromium Trioxide'
_journal_coden_ASTM NATUAS
_journal_name_full 'Nature (London)'
_journal_page_first 782
_journal_page_last 782
_journal_volume 127
_journal_year 1931
_chemical_formula_structural 'Cr O3'
_chemical_formula_sum 'Cr O3'
_chemical_name_systematic 'Chromium(VI) oxide'
_space_group_IT_number 63
_symmetry_cell_setting orthorhombic
_symmetry_Int_Tables_number 63
_symmetry_space_group_name_Hall '-C 2c 2c'
_symmetry_space_group_name_H-M 'C c m m'
_cell_angle_alpha 90
_cell_angle_beta 90
_cell_angle_gamma 90
_cell_formula_units_Z 4
_cell_length_a 8.50(9)
_cell_length_b 4.73(5)
_cell_length_c 5.72(6)
_cell_volume 230.0
_cod_database_code 1010413

loop_
_symmetry_equiv_pos_as_xyz
x,y,z
-x,y,-z
x,y,1/2-z
-x,y,1/2+z
-x,-y,-z
x,-y,z
-x,-y,1/2+z
x,-y,1/2-z
1/2+x,1/2+y,z
1/2-x,1/2+y,-z
1/2+x,1/2+y,1/2-z
1/2-x,1/2+y,1/2+z
1/2-x,1/2-y,-z
1/2+x,1/2-y,z
1/2-x,1/2-y,1/2+z
1/2+x,1/2-y,1/2-z

loop_
_atom_site_label
_atom_site_type_symbol
_atom_site_symmetry_multiplicity
_atom_site_Wyckoff_symbol
_atom_site_fract_x
_atom_site_fract_y
_atom_site_fract_z
_atom_site_occupancy
_atom_site_attached_hydrogens
_atom_site_calc_flag
Cr1 Cr6+ 4 c 0.11 0. 0.25 1. 0 d
O1 O2- 8 g -1. -1. -1. 1.5 0 dum

loop_
_atom_type_symbol
_atom_type_oxidation_number
Cr6+ 6.000
O2- -2.000
